data_7234006
loop_
_publ_author_name
'Marco Saccone'
'Valentina Dichiarante'
'Alessandra Forni'
'Alexis Goulet-Hanssens'
'Gabriella Cavallo'
'Jaana Vapaavuori'
'Giancarlo Terraneo'
'Christopher J. Barrett'
'Giuseppe Resnati'
'Pierangelo Metrangolo'
'Arri Priimagi'

_publ_section_title
;
 Supramolecular hierarchy among halogen and hydrogen bond donors in
 light-induced surface patterning
;
_journal_name_full 'Journal of Materials Chemistry C'
_journal_page_first 759
_journal_page_last 768
_journal_paper_doi 10.1039/C4TC02315C
_journal_volume 3
_journal_year 2015
_chemical_formula_moiety '2(C14 H11 F4 N3 O), C12 H10 N2'
_chemical_formula_sum 'C40 H32 F8 N8 O2'
_chemical_formula_weight 808.74
_space_group_crystal_system monoclinic
_space_group_IT_number 15
_space_group_name_Hall '-C 2yc'
_space_group_name_H-M_alt 'C 1 2/c 1'
_atom_sites_solution_hydrogens geom
_atom_sites_solution_primary direct
_atom_sites_solution_secondary difmap
_cell_angle_alpha 90.00
_cell_angle_beta 90.598(3)
_cell_angle_gamma 90.00
_cell_formula_units_Z 4
_cell_length_a 14.7987(6)
_cell_length_b 12.0088(6)
_cell_length_c 20.0244(11)
_cell_measurement_reflns_used 7851
_cell_measurement_temperature 103(2)
_cell_measurement_theta_max 25.96
_cell_measurement_theta_min 2.40
_cell_volume 3558.4(3)
_computing_cell_refinement 'Bruker SAINT'
_computing_data_collection 'Bruker APEX2'
_computing_data_reduction 'Bruker SAINT'
_computing_molecular_graphics
;
ORTEP-3 (Farrugia, L.J. (1997) Jour. Appl. Cryst. 30, 565)
Mercury (Macrae, C. F., Edgington, P. R., McCabe, P., Pidcock, E., 
Shields, G. P., Taylor, R., Towler, M. & van de Streek, J. (2006). 
J. Appl. Cryst. 39, 453-457
;
_computing_publication_material ShelXle
_computing_structure_refinement
;
C. B. H\%ubschle, G. M. Sheldrick and B. Dittrich
ShelXle: a Qt graphical user interface for SHELXL
J. Appl. Cryst., 44, (2011) 1281-1284. (Sheldrick, 2012)
;
_computing_structure_solution
;
SIR2002 (Burla, M. C., Camalli, M., Carrozzini, B., Cascarano, G. L., 
Giacovazzo, C., Polidori, G. & Spagna, R. (2003). 
J. Appl. Cryst. 36, 1103.)
;
_diffrn_ambient_temperature 103(2)
_diffrn_measured_fraction_theta_full 1.000
_diffrn_measured_fraction_theta_max 1.000
_diffrn_measurement_device_type 'Bruker APEX-II CCD'
_diffrn_measurement_method '\f and \w scans'
_diffrn_radiation_monochromator graphite
_diffrn_radiation_source 'fine-focus sealed tube'
_diffrn_radiation_type MoK\a
_diffrn_radiation_wavelength 0.71073
_diffrn_reflns_av_R_equivalents 0.0436
_diffrn_reflns_av_sigmaI/netI 0.0296
_diffrn_reflns_limit_h_max 18
_diffrn_reflns_limit_h_min -18
_diffrn_reflns_limit_k_max 15
_diffrn_reflns_limit_k_min -14
_diffrn_reflns_limit_l_max 25
_diffrn_reflns_limit_l_min -25
_diffrn_reflns_number 33495
_diffrn_reflns_theta_full 26.41
_diffrn_reflns_theta_max 26.41
_diffrn_reflns_theta_min 2.03
_diffrn_standards_decay_% 0.00
_exptl_absorpt_coefficient_mu 0.125
_exptl_absorpt_correction_type none
_exptl_crystal_colour red-orange
_exptl_crystal_density_diffrn 1.510
_exptl_crystal_density_method 'not measured'
_exptl_crystal_description block
_exptl_crystal_F_000 1664
_exptl_crystal_size_max 0.24
_exptl_crystal_size_mid 0.09
_exptl_crystal_size_min 0.06
_refine_diff_density_max 0.301
_refine_diff_density_min -0.204
_refine_diff_density_rms 0.040
_refine_ls_extinction_method none
_refine_ls_goodness_of_fit_ref 1.015
_refine_ls_hydrogen_treatment mixed
_refine_ls_matrix_type full
_refine_ls_number_parameters 307
_refine_ls_number_reflns 3647
_refine_ls_number_restraints 416
_refine_ls_restrained_S_all 0.995
_refine_ls_R_factor_all 0.0645
_refine_ls_R_factor_gt 0.0378
_refine_ls_shift/su_max 0.001
_refine_ls_shift/su_mean 0.000
_refine_ls_structure_factor_coef Fsqd
_refine_ls_weighting_details 'w=1/[\s^2^(Fo^2^)+(0.0465P)^2^+2.0476P] where P=(Fo^2^+2Fc^2^)/3'
_refine_ls_weighting_scheme calc
_refine_ls_wR_factor_gt 0.0876
_refine_ls_wR_factor_ref 0.0977
_reflns_number_gt 2608
_reflns_number_total 3647
_reflns_threshold_expression 'I > 2\s(I)'
_cod_data_source_file J-Mater-Chem-C-2015-3-759.cif
_cod_data_source_block ms160_m2
_cod_original_sg_symbol_H-M 'C 2/c'
_cod_database_code 7234006

loop_
_symmetry_equiv_pos_as_xyz
'x, y, z'
'-x, y, -z+1/2'
'x+1/2, y+1/2, z'
'-x+1/2, y+1/2, -z+1/2'
'-x, -y, -z'
'x, -y, z-1/2'
'-x+1/2, -y+1/2, -z'
'x+1/2, -y+1/2, z-1/2'

loop_
_atom_site_label
_atom_site_type_symbol
_atom_site_fract_x
_atom_site_fract_y
_atom_site_fract_z
_atom_site_U_iso_or_equiv
_atom_site_adp_type
_atom_site_occupancy
_atom_site_symmetry_multiplicity
_atom_site_calc_flag
_atom_site_refinement_flags
_atom_site_disorder_assembly
_atom_site_disorder_group
C13 C 0.14677(13) 0.72692(14) 0.33413(9) 0.0387(4) Uani 1 1 d U A .
H13A H 0.1317 0.7671 0.3751 0.058 Uiso 1 1 calc R . .
H13B H 0.0982 0.7370 0.3011 0.058 Uiso 1 1 calc R . .
H13C H 0.2034 0.7561 0.3162 0.058 Uiso 1 1 calc R . .
C14 C 0.10869(12) 0.52956(17) 0.30793(9) 0.0431(5) Uani 1 1 d U A .
H14A H 0.1517 0.4770 0.2885 0.065 Uiso 1 1 calc R . .
H14B H 0.0762 0.5686 0.2721 0.065 Uiso 1 1 calc R . .
H14C H 0.0655 0.4889 0.3355 0.065 Uiso 1 1 calc R . .
O1 O 0.66652(7) 0.28845(9) 0.76675(5) 0.0276(3) Uani 1 1 d DU . .
H1 H 0.7019(12) 0.3371(16) 0.7910(9) 0.041 Uiso 1 1 d . . .
N3 N 0.15709(9) 0.60962(11) 0.34888(7) 0.0313(3) Uani 1 1 d DU . .
F1A F 0.5380(8) 0.6047(5) 0.6608(4) 0.0311(10) Uani 0.603(5) 1 d PDU A 1
F2A F 0.6544(15) 0.5205(12) 0.7492(10) 0.0310(9) Uani 0.603(5) 1 d PDU A 1
F3A F 0.564(2) 0.1578(8) 0.6901(14) 0.0340(9) Uani 0.603(5) 1 d PDU A 1
F4A F 0.4516(7) 0.2382(5) 0.5979(5) 0.0327(10) Uani 0.603(5) 1 d PDU A 1
N1A N 0.43445(18) 0.4846(3) 0.57750(15) 0.0235(7) Uani 0.603(5) 1 d PDU A 1
N2A N 0.39117(19) 0.4211(2) 0.53841(14) 0.0245(7) Uani 0.603(5) 1 d PDU A 1
C1A C 0.5444(2) 0.4926(3) 0.66638(17) 0.0201(5) Uiso 0.603(5) 1 d PDU A 1
C2A C 0.6020(4) 0.4499(4) 0.7126(2) 0.0218(5) Uiso 0.603(5) 1 d PDU A 1
C3A C 0.6128(4) 0.3377(4) 0.7221(3) 0.0208(4) Uiso 0.603(5) 1 d PDU A 1
C4A C 0.5588(5) 0.2680(5) 0.6812(4) 0.0244(5) Uiso 0.603(5) 1 d PDU A 1
C5A C 0.4989(3) 0.3126(3) 0.63302(19) 0.0220(5) Uiso 0.603(5) 1 d PDU A 1
C6A C 0.4908(2) 0.4279(3) 0.62379(16) 0.0198(5) Uiso 0.603(5) 1 d PDU A 1
C7A C 0.3346(2) 0.4777(4) 0.49224(17) 0.0198(8) Uani 0.603(5) 1 d PDU A 1
C8A C 0.2778(2) 0.4097(3) 0.45424(18) 0.0220(8) Uani 0.603(5) 1 d PDU A 1
H8A H 0.2795 0.3314 0.4608 0.026 Uiso 0.603(5) 1 calc PR A 1
C9A C 0.2196(2) 0.4534(3) 0.40769(17) 0.0279(5) Uiso 0.603(5) 1 d PDU A 1
H9A H 0.1813 0.4052 0.3827 0.033 Uiso 0.603(5) 1 calc PR A 1
C10A C 0.2157(3) 0.5678(3) 0.3965(2) 0.0230(5) Uiso 0.603(5) 1 d PDU A 1
C11A C 0.2729(2) 0.6374(3) 0.43508(15) 0.0227(5) Uiso 0.603(5) 1 d PDU A 1
H11A H 0.2706 0.7158 0.4289 0.027 Uiso 0.603(5) 1 calc PR A 1
C12A C 0.3320(3) 0.5930(4) 0.48163(18) 0.0209(9) Uani 0.603(5) 1 d PDU A 1
H12A H 0.3711 0.6406 0.5065 0.025 Uiso 0.603(5) 1 calc PR A 1
F1B F 0.5329(13) 0.5884(8) 0.6481(7) 0.0311(10) Uani 0.397(5) 1 d PDU A 2
F2B F 0.646(2) 0.5181(18) 0.7420(16) 0.0310(9) Uani 0.397(5) 1 d PDU A 2
F3B F 0.566(3) 0.1467(12) 0.695(2) 0.0340(9) Uani 0.397(5) 1 d PDU A 2
F4B F 0.4570(11) 0.2121(8) 0.5985(9) 0.0327(10) Uani 0.397(5) 1 d PDU A 2
N1B N 0.4251(3) 0.4234(4) 0.5664(2) 0.0240(10) Uani 0.397(5) 1 d PDU A 2
N2B N 0.4135(2) 0.5244(3) 0.5501(2) 0.0229(10) Uani 0.397(5) 1 d PDU A 2
C1B C 0.5390(4) 0.4777(4) 0.6548(3) 0.0201(5) Uiso 0.397(5) 1 d PDU A 2
C2B C 0.6020(5) 0.4425(6) 0.7044(4) 0.0218(5) Uiso 0.397(5) 1 d PDU A 2
C3B C 0.6111(7) 0.3271(6) 0.7200(5) 0.0208(4) Uiso 0.397(5) 1 d PDU A 2
C4B C 0.5594(8) 0.2583(8) 0.6828(5) 0.0244(5) Uiso 0.397(5) 1 d PDU A 2
C5B C 0.5031(4) 0.2900(4) 0.6348(3) 0.0220(5) Uiso 0.397(5) 1 d PDU A 2
C6B C 0.4885(3) 0.4014(4) 0.6187(2) 0.0198(5) Uiso 0.397(5) 1 d PDU A 2
C7B C 0.3482(3) 0.5362(7) 0.4978(2) 0.0174(11) Uani 0.397(5) 1 d PDU A 2
C8B C 0.3005(4) 0.4498(5) 0.4686(3) 0.0188(12) Uani 0.397(5) 1 d PDU A 2
H8B H 0.3114 0.3754 0.4825 0.023 Uiso 0.397(5) 1 calc PR A 2
C9B C 0.2357(4) 0.4714(4) 0.4182(3) 0.0279(5) Uiso 0.397(5) 1 d PDU A 2
H9B H 0.2035 0.4115 0.3981 0.033 Uiso 0.397(5) 1 calc PR A 2
C10B C 0.2181(5) 0.5841(5) 0.3968(4) 0.0230(5) Uiso 0.397(5) 1 d PDU A 2
C11B C 0.2681(3) 0.6692(4) 0.4284(2) 0.0227(5) Uiso 0.397(5) 1 d PDU A 2
H11B H 0.2580 0.7445 0.4158 0.027 Uiso 0.397(5) 1 calc PR A 2
C12B C 0.3315(4) 0.6453(5) 0.4773(3) 0.0211(12) Uani 0.397(5) 1 d PDU A 2
H12B H 0.3645 0.7045 0.4975 0.025 Uiso 0.397(5) 1 calc PR A 2
N4 N 0.78085(8) 0.38691(11) 0.84299(6) 0.0270(3) Uani 1 1 d . . .
C15 C 0.85598(10) 0.51304(13) 0.91686(8) 0.0266(4) Uani 1 1 d . . .
H15 H 0.8591 0.5856 0.9356 0.032 Uiso 1 1 calc R . .
C16 C 0.78921(10) 0.48730(14) 0.87109(8) 0.0284(4) Uani 1 1 d . . .
H16 H 0.7471 0.5436 0.8589 0.034 Uiso 1 1 calc R . .
C17 C 0.84077(11) 0.30911(14) 0.86097(8) 0.0323(4) Uani 1 1 d . . .
H17 H 0.8357 0.2372 0.8416 0.039 Uiso 1 1 calc R . .
C18 C 0.90973(11) 0.32834(14) 0.90642(8) 0.0312(4) Uani 1 1 d . . .
H18 H 0.9509 0.2704 0.9177 0.037 Uiso 1 1 calc R . .
C19 C 0.91883(10) 0.43261(12) 0.93566(7) 0.0225(3) Uani 1 1 d . . .
C20 C 0.99244(10) 0.45277(13) 0.98360(7) 0.0243(3) Uani 1 1 d . . .
H20 H 1.0330 0.3930 0.9920 0.029 Uiso 1 1 calc R . .

loop_
_atom_site_aniso_label
_atom_site_aniso_U_11
_atom_site_aniso_U_22
_atom_site_aniso_U_33
_atom_site_aniso_U_23
_atom_site_aniso_U_13
_atom_site_aniso_U_12
C13 0.0412(11) 0.0367(10) 0.0384(10) 0.0068(8) 0.0030(8) 0.0126(8)
C14 0.0366(10) 0.0577(12) 0.0350(10) -0.0077(9) -0.0091(8) -0.0158(9)
O1 0.0241(6) 0.0260(6) 0.0324(6) 0.0021(5) -0.0078(5) 0.0017(5)
N3 0.0312(8) 0.0301(8) 0.0323(8) 0.0010(6) -0.0140(6) -0.0046(6)
F1A 0.0351(13) 0.0191(16) 0.039(3) 0.0031(15) -0.010(2) 0.0005(17)
F2A 0.027(4) 0.0254(7) 0.041(4) -0.0011(13) -0.0142(16) -0.0048(12)
F3A 0.0426(13) 0.0216(17) 0.038(3) -0.001(2) -0.0070(17) -0.001(3)
F4A 0.0409(13) 0.023(3) 0.0336(6) -0.007(2) -0.0129(7) 0.000(2)
N1A 0.0217(13) 0.0260(17) 0.0229(15) -0.0005(14) -0.0005(11) -0.0033(13)
N2A 0.0238(14) 0.0273(14) 0.0223(14) -0.0027(11) -0.0026(11) -0.0042(11)
C7A 0.0215(18) 0.018(2) 0.0203(16) -0.0032(16) 0.0003(13) -0.0080(16)
C8A 0.0253(17) 0.0184(19) 0.0222(16) -0.0047(14) -0.0015(13) -0.0038(14)
C12A 0.0219(16) 0.020(2) 0.0209(16) -0.002(2) -0.0003(12) -0.002(2)
F1B 0.0351(13) 0.0191(16) 0.039(3) 0.0031(15) -0.010(2) 0.0005(17)
F2B 0.027(4) 0.0254(7) 0.041(4) -0.0011(13) -0.0142(16) -0.0048(12)
F3B 0.0426(13) 0.0216(17) 0.038(3) -0.001(2) -0.0070(17) -0.001(3)
F4B 0.0409(13) 0.023(3) 0.0336(6) -0.007(2) -0.0129(7) 0.000(2)
N1B 0.021(2) 0.025(2) 0.025(2) -0.001(2) -0.0016(17) -0.004(2)
N2B 0.0220(18) 0.023(2) 0.024(2) 0.0048(16) 0.0018(15) 0.0008(15)
C7B 0.017(2) 0.016(3) 0.020(2) 0.000(2) -0.0014(16) -0.005(2)
C8B 0.023(3) 0.011(3) 0.022(3) -0.007(2) -0.005(2) -0.006(2)
C12B 0.019(2) 0.020(3) 0.024(2) 0.000(3) -0.0021(16) 0.001(3)
N4 0.0225(7) 0.0312(8) 0.0272(7) 0.0007(6) -0.0035(6) 0.0004(6)
C15 0.0275(8) 0.0244(8) 0.0280(8) -0.0025(7) -0.0016(7) 0.0032(7)
C16 0.0244(8) 0.0301(9) 0.0307(9) 0.0019(7) -0.0030(7) 0.0060(7)
C17 0.0319(9) 0.0263(9) 0.0385(10) -0.0035(7) -0.0107(8) 0.0022(7)
C18 0.0290(9) 0.0260(9) 0.0385(10) -0.0020(7) -0.0110(8) 0.0049(7)
C19 0.0189(7) 0.0262(8) 0.0223(8) 0.0024(6) 0.0021(6) -0.0008(6)
C20 0.0205(8) 0.0253(8) 0.0270(8) 0.0019(6) -0.0025(6) 0.0034(6)

loop_
_atom_type_symbol
_atom_type_description
_atom_type_scat_dispersion_real
_atom_type_scat_dispersion_imag
_atom_type_scat_source
C C 0.0033 0.0016 'International Tables Vol C Tables 4.2.6.8 and 6.1.1.4'
H H 0.0000 0.0000 'International Tables Vol C Tables 4.2.6.8 and 6.1.1.4'
N N 0.0061 0.0033 'International Tables Vol C Tables 4.2.6.8 and 6.1.1.4'
O O 0.0106 0.0060 'International Tables Vol C Tables 4.2.6.8 and 6.1.1.4'
F F 0.0171 0.0103 'International Tables Vol C Tables 4.2.6.8 and 6.1.1.4'

loop_
_geom_angle_atom_site_label_1
_geom_angle_atom_site_label_2
_geom_angle_atom_site_label_3
_geom_angle
_geom_angle_site_symmetry_1
_geom_angle_site_symmetry_3
N3 C13 H13A 109.5 . .
N3 C13 H13B 109.5 . .
H13A C13 H13B 109.5 . .
N3 C13 H13C 109.5 . .
H13A C13 H13C 109.5 . .
H13B C13 H13C 109.5 . .
N3 C14 H14A 109.5 . .
N3 C14 H14B 109.5 . .
H14A C14 H14B 109.5 . .
N3 C14 H14C 109.5 . .
H14A C14 H14C 109.5 . .
H14B C14 H14C 109.5 . .
C3B O1 C3A 5.9(5) . .
C3B O1 H1 119.7(12) . .
C3A O1 H1 113.9(12) . .
C10B N3 C10A 8.3(4) . .
C10B N3 C13 115.8(3) . .
C10A N3 C13 124.1(2) . .
C10B N3 C14 125.2(3) . .
C10A N3 C14 117.0(2) . .
C13 N3 C14 118.70(14) . .
N2A N1A C6A 114.0(4) . .
N1A N2A C7A 114.1(3) . .
C2A C1A F1A 118.4(4) . .
C2A C1A C6A 123.9(3) . .
F1A C1A C6A 117.7(4) . .
C1A C2A F2A 119.1(8) . .
C1A C2A C3A 122.7(4) . .
F2A C2A C3A 118.2(8) . .
O1 C3A C2A 126.9(4) . .
O1 C3A C4A 117.2(4) . .
C2A C3A C4A 115.9(5) . .
F3A C4A C5A 120.1(9) . .
F3A C4A C3A 118.5(9) . .
C5A C4A C3A 121.4(5) . .
F4A C5A C6A 123.3(4) . .
F4A C5A C4A 115.6(4) . .
C6A C5A C4A 121.2(4) . .
C1A C6A C5A 114.9(3) . .
C1A C6A N1A 117.4(3) . .
C5A C6A N1A 127.6(3) . .
C8A C7A C12A 118.8(3) . .
C8A C7A N2A 115.2(4) . .
C12A C7A N2A 126.1(4) . .
C9A C8A C7A 121.4(3) . .
C9A C8A H8A 119.3 . .
C7A C8A H8A 119.3 . .
C8A C9A C10A 120.8(3) . .
C8A C9A H9A 119.6 . .
C10A C9A H9A 119.6 . .
N3 C10A C9A 119.7(3) . .
N3 C10A C11A 122.2(3) . .
C9A C10A C11A 118.1(3) . .
C12A C11A C10A 120.9(3) . .
C12A C11A H11A 119.6 . .
C10A C11A H11A 119.6 . .
C11A C12A C7A 120.1(3) . .
C11A C12A H12A 120.0 . .
C7A C12A H12A 120.0 . .
N2B N1B C6B 117.0(6) . .
N1B N2B C7B 111.9(5) . .
F1B C1B C6B 124.8(7) . .
F1B C1B C2B 114.1(7) . .
C6B C1B C2B 121.0(5) . .
F2B C2B C1B 120.0(12) . .
F2B C2B C3B 119.3(12) . .
C1B C2B C3B 120.2(6) . .
O1 C3B C4B 121.4(6) . .
O1 C3B C2B 123.6(6) . .
C4B C3B C2B 115.0(7) . .
C5B C4B C3B 125.2(8) . .
C5B C4B F3B 117.0(14) . .
C3B C4B F3B 117.8(14) . .
C4B C5B F4B 119.9(7) . .
C4B C5B C6B 122.6(6) . .
F4B C5B C6B 117.4(6) . .
C1B C6B C5B 115.8(4) . .
C1B C6B N1B 127.6(5) . .
C5B C6B N1B 116.6(5) . .
C8B C7B C12B 119.5(4) . .
C8B C7B N2B 125.2(6) . .
C12B C7B N2B 115.2(6) . .
C7B C8B C9B 120.4(5) . .
C7B C8B H8B 119.8 . .
C9B C8B H8B 119.8 . .
C8B C9B C10B 120.3(5) . .
C8B C9B H9B 119.8 . .
C10B C9B H9B 119.8 . .
N3 C10B C11B 120.1(5) . .
N3 C10B C9B 122.8(5) . .
C11B C10B C9B 117.1(5) . .
C12B C11B C10B 121.2(5) . .
C12B C11B H11B 119.4 . .
C10B C11B H11B 119.4 . .
C11B C12B C7B 121.4(5) . .
C11B C12B H12B 119.3 . .
C7B C12B H12B 119.3 . .
C17 N4 C16 117.36(13) . .
C16 C15 C19 119.88(14) . .
C16 C15 H15 120.1 . .
C19 C15 H15 120.1 . .
N4 C16 C15 123.10(15) . .
N4 C16 H16 118.4 . .
C15 C16 H16 118.4 . .
N4 C17 C18 123.06(15) . .
N4 C17 H17 118.5 . .
C18 C17 H17 118.5 . .
C17 C18 C19 119.80(15) . .
C17 C18 H18 120.1 . .
C19 C18 H18 120.1 . .
C18 C19 C15 116.79(14) . .
C18 C19 C20 119.59(14) . .
C15 C19 C20 123.62(14) . .
C20 C20 C19 125.84(18) 5_767 .
C20 C20 H20 117.1 5_767 .
C19 C20 H20 117.1 . .

loop_
_geom_bond_atom_site_label_1
_geom_bond_atom_site_label_2
_geom_bond_distance
_geom_bond_site_symmetry_2
C13 N3 1.447(2) .
C13 H13A 0.9800 .
C13 H13B 0.9800 .
C13 H13C 0.9800 .
C14 N3 1.448(2) .
C14 H14A 0.9800 .
C14 H14B 0.9800 .
C14 H14C 0.9800 .
O1 C3B 1.322(7) .
O1 C3A 1.329(5) .
O1 H1 0.92(2) .
N3 C10B 1.347(6) .
N3 C10A 1.377(4) .
F1A C1A 1.354(6) .
F2A C2A 1.359(7) .
F3A C4A 1.338(7) .
F4A C5A 1.332(6) .
N1A N2A 1.263(4) .
N1A C6A 1.415(5) .
N2A C7A 1.415(5) .
C1A C2A 1.352(5) .
C1A C6A 1.394(4) .
C2A C3A 1.370(6) .
C3A C4A 1.413(6) .
C4A C5A 1.408(6) .
C5A C6A 1.403(4) .
C7A C8A 1.392(4) .
C7A C12A 1.401(5) .
C8A C9A 1.368(5) .
C8A H8A 0.9500 .
C9A C10A 1.393(5) .
C9A H9A 0.9500 .
C10A C11A 1.414(5) .
C11A C12A 1.379(5) .
C11A H11A 0.9500 .
C12A H12A 0.9500 .
F1B C1B 1.338(10) .
F2B C2B 1.341(11) .
F3B C4B 1.365(11) .
F4B C5B 1.363(10) .
N1B N2B 1.267(6) .
N1B C6B 1.423(7) .
N2B C7B 1.426(7) .
C1B C6B 1.381(6) .
C1B C2B 1.420(7) .
C2B C3B 1.427(8) .
C3B C4B 1.347(9) .
C4B C5B 1.321(9) .
C5B C6B 1.393(6) .
C7B C8B 1.381(7) .
C7B C12B 1.394(7) .
C8B C9B 1.409(7) .
C8B H8B 0.9500 .
C9B C10B 1.442(7) .
C9B H9B 0.9500 .
C10B C11B 1.408(7) .
C11B C12B 1.378(7) .
C11B H11B 0.9500 .
C12B H12B 0.9500 .
N4 C17 1.335(2) .
N4 C16 1.336(2) .
C15 C16 1.376(2) .
C15 C19 1.390(2) .
C15 H15 0.9500 .
C16 H16 0.9500 .
C17 C18 1.380(2) .
C17 H17 0.9500 .
C18 C19 1.388(2) .
C18 H18 0.9500 .
C19 C20 1.465(2) .
C20 C20 1.328(3) 5_767
C20 H20 0.9500 .

loop_
_geom_torsion_atom_site_label_1
_geom_torsion_atom_site_label_2
_geom_torsion_atom_site_label_3
_geom_torsion_atom_site_label_4
_geom_torsion
_geom_torsion_site_symmetry_1
_geom_torsion_site_symmetry_2
_geom_torsion_site_symmetry_3
_geom_torsion_site_symmetry_4
C6A N1A N2A C7A 179.8(3) . . . .
F1A C1A C2A F2A -3.2(16) . . . .
C6A C1A C2A F2A 176.7(14) . . . .
F1A C1A C2A C3A 179.7(8) . . . .
C6A C1A C2A C3A -0.4(8) . . . .
C3B O1 C3A C2A -175(9) . . . .
C3B O1 C3A C4A 7(7) . . . .
C1A C2A C3A O1 -178.9(5) . . . .
F2A C2A C3A O1 4.0(17) . . . .
C1A C2A C3A C4A -0.9(10) . . . .
F2A C2A C3A C4A -178.0(14) . . . .
O1 C3A C4A F3A 1(2) . . . .
C2A C3A C4A F3A -177(2) . . . .
O1 C3A C4A C5A 179.2(6) . . . .
C2A C3A C4A C5A 1.0(11) . . . .
F3A C4A C5A F4A -1(2) . . . .
C3A C4A C5A F4A -179.7(9) . . . .
F3A C4A C5A C6A 179(2) . . . .
C3A C4A C5A C6A 0.1(10) . . . .
C2A C1A C6A C5A 1.4(6) . . . .
F1A C1A C6A C5A -178.7(6) . . . .
C2A C1A C6A N1A -179.3(4) . . . .
F1A C1A C6A N1A 0.6(7) . . . .
F4A C5A C6A C1A 178.5(7) . . . .
C4A C5A C6A C1A -1.3(7) . . . .
F4A C5A C6A N1A -0.6(9) . . . .
C4A C5A C6A N1A 179.6(5) . . . .
N2A N1A C6A C1A 176.7(3) . . . .
N2A N1A C6A C5A -4.1(5) . . . .
N1A N2A C7A C8A -172.3(3) . . . .
N1A N2A C7A C12A 8.4(4) . . . .
C12A C7A C8A C9A -0.6(5) . . . .
N2A C7A C8A C9A 180.0(3) . . . .
C7A C8A C9A C10A 0.4(6) . . . .
C10B N3 C10A C9A -179(4) . . . .
C13 N3 C10A C9A 179.0(3) . . . .
C14 N3 C10A C9A -6.2(6) . . . .
C10B N3 C10A C11A 1(4) . . . .
C13 N3 C10A C11A -1.0(6) . . . .
C14 N3 C10A C11A 173.9(3) . . . .
C8A C9A C10A N3 179.4(4) . . . .
C8A C9A C10A C11A -0.7(7) . . . .
N3 C10A C11A C12A -178.9(4) . . . .
C9A C10A C11A C12A 1.1(6) . . . .
C10A C11A C12A C7A -1.4(6) . . . .
C8A C7A C12A C11A 1.1(5) . . . .
N2A C7A C12A C11A -179.6(3) . . . .
C6B N1B N2B C7B -179.6(4) . . . .
F1B C1B C2B F2B 3(2) . . . .
C6B C1B C2B F2B -175(2) . . . .
F1B C1B C2B C3B 175.8(11) . . . .
C6B C1B C2B C3B -2.9(11) . . . .
C3A O1 C3B C4B -172(9) . . . .
C3A O1 C3B C2B 9(7) . . . .
F2B C2B C3B O1 -6(3) . . . .
C1B C2B C3B O1 -178.2(8) . . . .
F2B C2B C3B C4B 175(2) . . . .
C1B C2B C3B C4B 2.6(14) . . . .
O1 C3B C4B C5B -179.3(10) . . . .
C2B C3B C4B C5B -0.1(18) . . . .
O1 C3B C4B F3B 0(3) . . . .
C2B C3B C4B F3B 179(3) . . . .
C3B C4B C5B F4B 177.3(14) . . . .
F3B C4B C5B F4B -2(3) . . . .
C3B C4B C5B C6B -2.3(18) . . . .
F3B C4B C5B C6B 178(3) . . . .
F1B C1B C6B C5B -178.0(11) . . . .
C2B C1B C6B C5B 0.6(8) . . . .
F1B C1B C6B N1B 3.4(13) . . . .
C2B C1B C6B N1B -178.0(6) . . . .
C4B C5B C6B C1B 2.0(11) . . . .
F4B C5B C6B C1B -177.6(11) . . . .
C4B C5B C6B N1B -179.3(8) . . . .
F4B C5B C6B N1B 1.2(12) . . . .
N2B N1B C6B C1B 0.7(8) . . . .
N2B N1B C6B C5B -178.0(5) . . . .
N1B N2B C7B C8B 1.7(6) . . . .
N1B N2B C7B C12B 179.8(5) . . . .
C12B C7B C8B C9B 0.4(8) . . . .
N2B C7B C8B C9B 178.4(4) . . . .
C7B C8B C9B C10B -0.4(8) . . . .
C10A N3 C10B C11B -179(5) . . . .
C13 N3 C10B C11B -1.0(8) . . . .
C14 N3 C10B C11B 173.0(4) . . . .
C10A N3 C10B C9B 1(3) . . . .
C13 N3 C10B C9B 179.1(5) . . . .
C14 N3 C10B C9B -6.9(9) . . . .
C8B C9B C10B N3 179.9(6) . . . .
C8B C9B C10B C11B 0.0(9) . . . .
N3 C10B C11B C12B -179.5(6) . . . .
C9B C10B C11B C12B 0.4(10) . . . .
C10B C11B C12B C7B -0.4(10) . . . .
C8B C7B C12B C11B 0.1(9) . . . .
N2B C7B C12B C11B -178.1(4) . . . .
C17 N4 C16 C15 0.1(2) . . . .
C19 C15 C16 N4 0.1(3) . . . .
C16 N4 C17 C18 -0.2(3) . . . .
N4 C17 C18 C19 0.1(3) . . . .
C17 C18 C19 C15 0.2(2) . . . .
C17 C18 C19 C20 -179.67(15) . . . .
C16 C15 C19 C18 -0.3(2) . . . .
C16 C15 C19 C20 179.57(15) . . . .
C18 C19 C20 C20 -178.2(2) . . . 5_767
C15 C19 C20 C20 2.0(3) . . . 5_767
